data_7242654
loop_
_publ_author_name
'Miranda, Carlos Dar\'io'
'Villarroel-Rocha, Dimar'
'Sapag, Karim'
'L\'opez, Carlos Alberto'
'Pedregosa, Jos\'e Carmelo'
'Alonso, Jos\'e Antonio'

_publ_section_title
;
 Synthesis conditions impact on Sr11Mo4O23 electroceramic: crystal
 structure, stability and transport properties
;
_journal_issue 23
_journal_name_full 'RSC Advances'
_journal_page_first 13814
_journal_page_last 13820
_journal_paper_doi 10.1039/D0RA10620H
_journal_volume 11
_journal_year 2021
_chemical_formula_iupac Sr11Mo4O23
_chemical_formula_sum 'Mo4 O23 Sr11'
_chemical_formula_weight 1715.57
_space_group_IT_number 2
_space_group_name_Hall '-P 1'
_space_group_name_H-M_alt 'P -1'
_symmetry_cell_setting triclinic
_symmetry_space_group_name_Hall '-P 1'
_symmetry_space_group_name_H-M 'P -1'
_audit_update_record
;
2020-12-07 deposited with the CCDC.	2021-03-24 downloaded from the CCDC.
;
_cell_angle_alpha 90.084(3)
_cell_angle_beta 90.4494(13)
_cell_angle_gamma 89.964(4)
_cell_formula_units_Z 8
_cell_length_a 16.4007(8)
_cell_length_b 16.4236(5)
_cell_length_c 16.4090(8)
_cell_measurement_temperature 298
_cell_volume 4419.8(3)
_diffrn_ambient_temperature 298
_diffrn_measurement_device_type ALBA-bl04
_diffrn_radiation_probe x-rays
_diffrn_radiation_wavelength 0.3252
_exptl_crystal_preparation electrolite
_exptl_crystal_recrystallization_method 'Solid state reaction'
_pd_calc_method '   Rietveld Refinement'
_pd_instr_location ' ?                                                                                         '
_pd_meas_2theta_range_inc 0.003000
_pd_meas_2theta_range_max 38.958000
_pd_meas_2theta_range_min 1.020000
_pd_proc_2theta_range_inc 0.003000
_pd_proc_2theta_range_max 38.959370
_pd_proc_2theta_range_min 1.021370
_pd_proc_info_excluded_regions
' ?                                                                                         '
_pd_proc_ls_background_function '   FullProf Background function number  '
_pd_proc_ls_peak_cutoff 0.00500
_pd_proc_ls_profile_function '                                                                              '
_pd_proc_ls_prof_R_factor 14.5144
_pd_proc_ls_prof_wR_expected 8.5919
_pd_proc_ls_prof_wR_factor 19.6397
_pd_proc_number_of_points 9333
_cod_data_source_file d0ra10620h2.cif
_cod_data_source_block Sr11Mo4O23_25
_cod_original_formula_sum Sr11Mo4O23
_cod_database_code 7242654
_pd_proc_ls_prof_cr_factor 27.2830
_pd_proc_ls_prof_cwr_factor 30.7483
_pd_proc_ls_prof_cwr_expected 13.4517
_pd_proc_ls_prof_chi2 5.2251
_pd_proc_ls_prof_echi2 5.3663
_publcif_funding_html
;
;

loop_
_symmetry_equiv_pos_as_xyz
x,y,z
-x,-y,-z

loop_
_atom_site_label
_atom_site_fract_x
_atom_site_fract_y
_atom_site_fract_z
_atom_site_U_iso_or_equiv
_atom_site_occupancy
_atom_site_adp_type
_atom_site_type_symbol
Sr11 0.354(4) 0.122(4) 0.614(4) 0.0205(17) 1.00000 Uiso Sr+2
Sr12 0.864(4) 0.614(4) 0.623(4) 0.0205(17) 1.00000 Uiso Sr+2
Sr13 0.868(3) 0.601(3) 0.131(3) 0.0205(17) 1.00000 Uiso Sr+2
Sr14 0.121(4) 0.402(4) 0.133(4) 0.0205(17) 1.00000 Uiso Sr+2
Sr15 0.648(4) 0.352(4) 0.142(4) 0.0205(17) 1.00000 Uiso Sr+2
Sr16 0.643(4) 0.846(4) 0.632(4) 0.0205(17) 1.00000 Uiso Sr+2
Sr17 0.132(4) 0.910(4) 0.638(4) 0.0205(17) 1.00000 Uiso Sr+2
Sr18 0.135(4) 0.123(4) 0.401(4) 0.0205(17) 1.00000 Uiso Sr+2
Sr19 0.124(4) 0.629(4) 0.361(4) 0.0205(17) 1.00000 Uiso Sr+2
Sr110 0.651(3) 0.621(4) 0.884(3) 0.0205(17) 1.00000 Uiso Sr+2
Sr111 0.635(4) 0.119(4) 0.909(4) 0.0205(17) 1.00000 Uiso Sr+2
Sr112 0.864(4) 0.652(4) 0.373(4) 0.0205(17) 1.00000 Uiso Sr+2
Sr113 0.382(4) 0.097(4) 0.861(4) 0.0205(17) 1.00000 Uiso Sr+2
Sr114 0.086(3) 0.855(4) 0.389(3) 0.0205(17) 1.00000 Uiso Sr+2
Sr115 0.652(4) 0.386(4) 0.898(4) 0.0205(17) 1.00000 Uiso Sr+2
Sr116 0.865(4) 0.387(4) 0.108(4) 0.0205(17) 1.00000 Uiso Sr+2
Sr117 0.387(4) 0.852(4) 0.651(4) 0.0205(17) 1.00000 Uiso Sr+2
Sr118 0.399(4) 0.641(4) 0.621(4) 0.0205(17) 1.00000 Uiso Sr+2
Sr119 0.852(4) 0.118(4) 0.122(4) 0.0205(17) 1.00000 Uiso Sr+2
Sr120 0.142(4) 0.139(4) 0.857(4) 0.0205(17) 1.00000 Uiso Sr+2
Sr121 0.636(4) 0.615(4) 0.408(4) 0.0205(17) 1.00000 Uiso Sr+2
Sr122 0.862(3) 0.153(4) 0.869(4) 0.0205(17) 1.00000 Uiso Sr+2
Sr123 0.392(4) 0.596(4) 0.383(4) 0.0205(17) 1.00000 Uiso Sr+2
Sr124 0.393(4) 0.142(4) 0.123(4) 0.0205(17) 1.00000 Uiso Sr+2
Sr21 0.373(4) 0.372(3) 0.377(4) 0.017(4) 1.00000 Uiso Sr+2
Sr22 0.375(4) 0.877(4) 0.876(4) 0.017(4) 1.00000 Uiso Sr+2
Sr23 0.884(4) 0.876(4) 0.377(4) 0.017(4) 1.00000 Uiso Sr+2
Sr24 0.882(4) 0.379(4) 0.882(4) 0.017(4) 1.00000 Uiso Sr+2
Sr31 0.218(4) 0.229(4) 0.243(3) 0.020(2) 1.00000 Uiso Sr+2
Sr32 0.525(4) 0.012(4) 0.728(3) 0.020(2) 1.00000 Uiso Sr+2
Sr33 0.033(3) 0.741(4) 0.527(3) 0.020(2) 1.00000 Uiso Sr+2
Sr34 0.738(3) 0.533(3) 0.030(3) 0.020(2) 1.00000 Uiso Sr+2
Sr35 0.969(3) 0.493(4) 0.276(3) 0.020(2) 1.00000 Uiso Sr+2
Sr36 0.511(3) 0.280(3) 0.974(3) 0.020(2) 1.00000 Uiso Sr+2
Sr37 0.270(3) 0.973(3) 0.488(4) 0.020(2) 1.00000 Uiso Sr+2
Sr38 0.226(4) 0.734(4) 0.710(3) 0.020(2) 1.00000 Uiso Sr+2
Sr39 0.521(4) 0.515(4) 0.233(3) 0.020(2) 1.00000 Uiso Sr+2
Sr310 0.051(3) 0.258(3) 0.023(3) 0.020(2) 1.00000 Uiso Sr+2
Sr311 0.973(4) 0.991(4) 0.773(4) 0.020(2) 1.00000 Uiso Sr+2
Sr312 0.475(3) 0.769(4) 0.471(3) 0.020(2) 1.00000 Uiso Sr+2
Sr313 0.726(4) 0.232(4) 0.734(4) 0.020(2) 1.00000 Uiso Sr+2
Sr314 0.225(4) 0.540(4) 0.515(4) 0.020(2) 1.00000 Uiso Sr+2
Sr315 0.763(4) 0.975(4) 0.991(4) 0.020(2) 1.00000 Uiso Sr+2
Sr316 0.728(3) 0.733(4) 0.260(3) 0.020(2) 1.00000 Uiso Sr+2
Mo101 0.50000 0.50000 0.50000 0.014(2) 1.00000 Uiso Mo+6
Mo102 0.255(4) 0.756(4) -0.002(4) 0.014(2) 1.00000 Uiso Mo+6
Mo103 0.748(4) 0.005(4) 0.258(4) 0.014(2) 1.00000 Uiso Mo+6
Mo104 0.005(4) 0.247(4) 0.762(4) 0.014(2) 1.00000 Uiso Mo+6
Mo105 0.50000 0.00000 0.00000 0.014(2) 1.00000 Uiso Mo+6
Mo106 0.247(4) 0.249(4) 0.504(4) 0.014(2) 1.00000 Uiso Mo+6
Mo107 0.760(3) 0.492(4) 0.767(3) 0.014(2) 1.00000 Uiso Mo+6
Mo108 0.00000 0.50000 0.00000 0.014(2) 1.00000 Uiso Mo+6
Mo109 0.500(3) 0.256(4) 0.253(4) 0.014(2) 1.00000 Uiso Mo+6
Mo110 0.00000 0.00000 0.50000 0.014(2) 1.00000 Uiso Mo+6
Mo201 0.00000 0.00000 0.00000 0.017(3) 1.00000 Uiso Mo+6
Mo202 0.746(3) 0.251(4) 0.503(4) 0.017(3) 1.00000 Uiso Mo+6
Mo203 0.269(4) 0.500(4) 0.764(3) 0.017(3) 1.00000 Uiso Mo+6
Mo204 0.501(4) 0.753(4) 0.245(4) 0.017(3) 1.00000 Uiso Mo+6
Mo205 0.00000 0.50000 0.50000 0.017(3) 1.00000 Uiso Mo+6
Mo206 0.758(4) 0.750(4) 0.003(4) 0.017(3) 1.00000 Uiso Mo+6
Mo207 0.270(3) 0.001(4) 0.251(3) 0.017(3) 1.00000 Uiso Mo+6
Mo208 0.50000 0.00000 0.50000 0.017(3) 1.00000 Uiso Mo+6
Mo209 0.020(3) 0.752(4) 0.757(4) 0.017(3) 1.00000 Uiso Mo+6
Mo210 0.50000 0.50000 0.00000 0.017(3) 1.00000 Uiso Mo+6
O101 0.49870 0.49870 0.61180 0.013(3) 1.00000 Uiso O-2
O102 0.25130 0.75130 0.11180 0.013(3) 1.00000 Uiso O-2
O103 0.75130 0.99870 0.13820 0.013(3) 1.00000 Uiso O-2
O104 0.99870 0.25130 0.63820 0.013(3) 1.00000 Uiso O-2
O105 0.61180 0.49870 0.49870 0.013(3) 1.00000 Uiso O-2
O106 0.11180 0.25130 0.75130 0.013(3) 1.00000 Uiso O-2
O107 0.13820 0.75130 0.99870 0.013(3) 1.00000 Uiso O-2
O108 0.63820 0.99870 0.25130 0.013(3) 1.00000 Uiso O-2
O109 0.49870 0.61180 0.49870 0.013(3) 1.00000 Uiso O-2
O110 0.75130 0.11180 0.25130 0.013(3) 1.00000 Uiso O-2
O111 0.99870 0.13820 0.75130 0.013(3) 1.00000 Uiso O-2
O112 0.25130 0.63820 0.99870 0.013(3) 1.00000 Uiso O-2
O113 0.24870 0.74870 0.88820 0.013(3) 1.00000 Uiso O-2
O114 0.74870 0.00130 0.36180 0.013(3) 1.00000 Uiso O-2
O115 0.00130 0.24870 0.86180 0.013(3) 1.00000 Uiso O-2
O116 0.24870 0.86180 0.00130 0.013(3) 1.00000 Uiso O-2
O117 0.00130 0.36180 0.74870 0.013(3) 1.00000 Uiso O-2
O118 0.74870 0.88820 0.24870 0.013(3) 1.00000 Uiso O-2
O119 0.36180 0.74870 0.00130 0.013(3) 1.00000 Uiso O-2
O120 0.86180 0.00130 0.24870 0.013(3) 1.00000 Uiso O-2
O121 0.88820 0.24870 0.74870 0.013(3) 1.00000 Uiso O-2
O122 0.49870 0.99870 0.11180 0.013(3) 1.00000 Uiso O-2
O123 0.25130 0.25130 0.61180 0.013(3) 1.00000 Uiso O-2
O124 0.75130 0.49870 0.63820 0.013(3) 1.00000 Uiso O-2
O125 0.61180 0.99870 0.99870 0.013(3) 1.00000 Uiso O-2
O126 0.13820 0.25130 0.49870 0.013(3) 1.00000 Uiso O-2
O127 0.63820 0.49870 0.75130 0.013(3) 1.00000 Uiso O-2
O128 0.49870 0.11180 0.99870 0.013(3) 1.00000 Uiso O-2
O129 0.75130 0.61180 0.75130 0.013(3) 1.00000 Uiso O-2
O130 0.25130 0.13820 0.49870 0.013(3) 1.00000 Uiso O-2
O131 0.24870 0.24870 0.38820 0.013(3) 1.00000 Uiso O-2
O132 0.74870 0.50130 0.86180 0.013(3) 1.00000 Uiso O-2
O133 0.24870 0.36180 0.50130 0.013(3) 1.00000 Uiso O-2
O134 0.74870 0.38820 0.74870 0.013(3) 1.00000 Uiso O-2
O135 0.36180 0.24870 0.50130 0.013(3) 1.00000 Uiso O-2
O136 0.86180 0.50130 0.74870 0.013(3) 1.00000 Uiso O-2
O137 0.99870 0.49870 0.11180 0.013(3) 1.00000 Uiso O-2
O138 0.49870 0.25130 0.13820 0.013(3) 1.00000 Uiso O-2
O139 0.11180 0.49870 0.99870 0.013(3) 1.00000 Uiso O-2
O140 0.61180 0.25130 0.25130 0.013(3) 1.00000 Uiso O-2
O141 0.99870 0.61180 0.99870 0.013(3) 1.00000 Uiso O-2
O142 0.49870 0.13820 0.25130 0.013(3) 1.00000 Uiso O-2
O143 0.50130 0.24870 0.36180 0.013(3) 1.00000 Uiso O-2
O144 0.50130 0.36180 0.24870 0.013(3) 1.00000 Uiso O-2
O145 0.38820 0.24870 0.24870 0.013(3) 1.00000 Uiso O-2
O146 0.99870 0.99870 0.61180 0.013(3) 1.00000 Uiso O-2
O147 0.11180 0.99870 0.49870 0.013(3) 1.00000 Uiso O-2
O148 0.99870 0.11180 0.49870 0.013(3) 1.00000 Uiso O-2
O201 0.07920 0.07920 0.00440 0.123(12) 0.49995 Uiso O-2
O202 0.67080 0.17080 0.50440 0.123(12) 0.49995 Uiso O-2
O203 0.17080 0.57920 0.74560 0.123(12) 0.49995 Uiso O-2
O204 0.57920 0.67080 0.24560 0.123(12) 0.49995 Uiso O-2
O205 0.00440 0.07920 0.07920 0.123(12) 0.49995 Uiso O-2
O206 0.50440 0.67080 0.17080 0.123(12) 0.49995 Uiso O-2
O207 0.74560 0.17080 0.57920 0.123(12) 0.49995 Uiso O-2
O208 0.24560 0.57920 0.67080 0.123(12) 0.49995 Uiso O-2
O209 0.07920 0.00440 0.07920 0.123(12) 0.49995 Uiso O-2
O210 0.17080 0.50440 0.67080 0.123(12) 0.49995 Uiso O-2
O211 0.57920 0.74560 0.17080 0.123(12) 0.49995 Uiso O-2
O212 0.67080 0.24560 0.57920 0.123(12) 0.49995 Uiso O-2
O213 0.82920 0.32920 0.49560 0.123(12) 0.49995 Uiso O-2
O214 0.32920 0.42080 0.75440 0.123(12) 0.49995 Uiso O-2
O215 0.42080 0.82920 0.25440 0.123(12) 0.49995 Uiso O-2
O216 0.82920 0.25440 0.42080 0.123(12) 0.49995 Uiso O-2
O217 0.42080 0.75440 0.32920 0.123(12) 0.49995 Uiso O-2
O218 0.32920 0.49560 0.82920 0.123(12) 0.49995 Uiso O-2
O219 0.75440 0.32920 0.42080 0.123(12) 0.49995 Uiso O-2
O220 0.25440 0.42080 0.82920 0.123(12) 0.49995 Uiso O-2
O221 0.49560 0.82920 0.32920 0.123(12) 0.49995 Uiso O-2
O222 0.07920 0.57920 0.50440 0.123(12) 0.49995 Uiso O-2
O223 0.67080 0.67080 0.00440 0.123(12) 0.49995 Uiso O-2
O224 0.17080 0.07920 0.24560 0.123(12) 0.49995 Uiso O-2
O225 0.00440 0.57920 0.57920 0.123(12) 0.49995 Uiso O-2
O226 0.74560 0.67080 0.07920 0.123(12) 0.49995 Uiso O-2
O227 0.24560 0.07920 0.17080 0.123(12) 0.49995 Uiso O-2
O228 0.07920 0.50440 0.57920 0.123(12) 0.49995 Uiso O-2
O229 0.17080 0.00440 0.17080 0.123(12) 0.49995 Uiso O-2
O230 0.67080 0.74560 0.07920 0.123(12) 0.49995 Uiso O-2
O231 0.82920 0.82920 0.99560 0.123(12) 0.49995 Uiso O-2
O232 0.32920 0.92080 0.25440 0.123(12) 0.49995 Uiso O-2
O233 0.82920 0.75440 0.92080 0.123(12) 0.49995 Uiso O-2
O234 0.32920 0.99560 0.32920 0.123(12) 0.49995 Uiso O-2
O235 0.75440 0.82920 0.92080 0.123(12) 0.49995 Uiso O-2
O236 0.25440 0.92080 0.32920 0.123(12) 0.49995 Uiso O-2
O237 0.57920 0.07920 0.50440 0.123(12) 0.49995 Uiso O-2
O238 0.07920 0.67080 0.74560 0.123(12) 0.49995 Uiso O-2
O239 0.50440 0.07920 0.57920 0.123(12) 0.49995 Uiso O-2
O240 0.00440 0.67080 0.67080 0.123(12) 0.49995 Uiso O-2
O241 0.57920 0.00440 0.57920 0.123(12) 0.49995 Uiso O-2
O242 0.07920 0.74560 0.67080 0.123(12) 0.49995 Uiso O-2
O243 0.92080 0.82920 0.75440 0.123(12) 0.49995 Uiso O-2
O244 0.92080 0.75440 0.82920 0.123(12) 0.49995 Uiso O-2
O245 0.99560 0.82920 0.82920 0.123(12) 0.49995 Uiso O-2
O246 0.57920 0.57920 0.00440 0.123(12) 0.49995 Uiso O-2
O247 0.50440 0.57920 0.07920 0.123(12) 0.49995 Uiso O-2
O248 0.57920 0.50440 0.07920 0.123(12) 0.49995 Uiso O-2
O301 0.00000 0.07740 0.92260 0.123(12) 0.49995 Uiso O-2
O302 0.75000 0.17260 0.42260 0.123(12) 0.49995 Uiso O-2
O303 0.25000 0.57740 0.82740 0.123(12) 0.49995 Uiso O-2
O304 0.50000 0.67260 0.32740 0.123(12) 0.49995 Uiso O-2
O305 0.92260 0.00000 0.07740 0.123(12) 0.49995 Uiso O-2
O306 0.42260 0.75000 0.17260 0.123(12) 0.49995 Uiso O-2
O307 0.82740 0.25000 0.57740 0.123(12) 0.49995 Uiso O-2
O308 0.32740 0.50000 0.67260 0.123(12) 0.49995 Uiso O-2
O309 0.07740 0.92260 0.00000 0.123(12) 0.49995 Uiso O-2
O310 0.17260 0.42260 0.75000 0.123(12) 0.49995 Uiso O-2
O311 0.57740 0.82740 0.25000 0.123(12) 0.49995 Uiso O-2
O312 0.67260 0.32740 0.50000 0.123(12) 0.49995 Uiso O-2
O313 0.00000 0.57740 0.42260 0.123(12) 0.49995 Uiso O-2
O314 0.75000 0.67260 0.92260 0.123(12) 0.49995 Uiso O-2
O315 0.25000 0.07740 0.32740 0.123(12) 0.49995 Uiso O-2
O316 0.50000 0.17260 0.82740 0.123(12) 0.49995 Uiso O-2
O317 0.92260 0.50000 0.57740 0.123(12) 0.49995 Uiso O-2
O318 0.42260 0.25000 0.67260 0.123(12) 0.49995 Uiso O-2
O319 0.82740 0.75000 0.07740 0.123(12) 0.49995 Uiso O-2
O320 0.32740 0.00000 0.17260 0.123(12) 0.49995 Uiso O-2
O321 0.07740 0.42260 0.50000 0.123(12) 0.49995 Uiso O-2
O322 0.17260 0.92260 0.25000 0.123(12) 0.49995 Uiso O-2
O323 0.57740 0.32740 0.75000 0.123(12) 0.49995 Uiso O-2
O324 0.67260 0.82740 0.00000 0.123(12) 0.49995 Uiso O-2
O325 0.50000 0.07740 0.42260 0.123(12) 0.49995 Uiso O-2
O326 0.25000 0.17260 0.92260 0.123(12) 0.49995 Uiso O-2
O327 0.75000 0.57740 0.32740 0.123(12) 0.49995 Uiso O-2
O328 0.00000 0.67260 0.82740 0.123(12) 0.49995 Uiso O-2
O329 0.42260 0.00000 0.57740 0.123(12) 0.49995 Uiso O-2
O330 0.92260 0.75000 0.67260 0.123(12) 0.49995 Uiso O-2
O331 0.32740 0.25000 0.07740 0.123(12) 0.49995 Uiso O-2
O332 0.82740 0.50000 0.17260 0.123(12) 0.49995 Uiso O-2
O333 0.57740 0.92260 0.50000 0.123(12) 0.49995 Uiso O-2
O334 0.67260 0.42260 0.25000 0.123(12) 0.49995 Uiso O-2
O335 0.07740 0.82740 0.75000 0.123(12) 0.49995 Uiso O-2
O336 0.17260 0.32740 0.00000 0.123(12) 0.49995 Uiso O-2
O337 0.50000 0.57740 0.92260 0.123(12) 0.49995 Uiso O-2
O338 0.25000 0.67260 0.42260 0.123(12) 0.49995 Uiso O-2
O339 0.75000 0.07740 0.82740 0.123(12) 0.49995 Uiso O-2
O340 0.00000 0.17260 0.32740 0.123(12) 0.49995 Uiso O-2
O341 0.42260 0.50000 0.07740 0.123(12) 0.49995 Uiso O-2
O342 0.92260 0.25000 0.17260 0.123(12) 0.49995 Uiso O-2
O343 0.32740 0.75000 0.57740 0.123(12) 0.49995 Uiso O-2
O344 0.82740 0.00000 0.67260 0.123(12) 0.49995 Uiso O-2
O345 0.57740 0.42260 0.00000 0.123(12) 0.49995 Uiso O-2
O346 0.67260 0.92260 0.75000 0.123(12) 0.49995 Uiso O-2
O347 0.07740 0.32740 0.25000 0.123(12) 0.49995 Uiso O-2
O348 0.17260 0.82740 0.50000 0.123(12) 0.49995 Uiso O-2

loop_
_atom_type_symbol
_atom_type_scat_Cromer_Mann_a1
_atom_type_scat_Cromer_Mann_b1
_atom_type_scat_Cromer_Mann_a2
_atom_type_scat_Cromer_Mann_b2
_atom_type_scat_Cromer_Mann_a3
_atom_type_scat_Cromer_Mann_b3
_atom_type_scat_Cromer_Mann_a4
_atom_type_scat_Cromer_Mann_b4
_atom_type_scat_Cromer_Mann_c
_atom_type_scat_dispersion_real
_atom_type_scat_dispersion_imag
_atom_type_scat_source
sr+2 18.08740 1.49070 8.13730 12.69630 2.56540 24.56510 -34.19300 -0.01380 41.40250 -0.23000 2.20300 International_Tables_for_Crystallography_Vol.C(1991)_Tables_6.1.1.4_and_6.1.1.5
mo+6 17.88710 1.03649 11.17500 8.48061 6.57891 0.05888 0.00000 0.00000 0.34494 -1.41600 3.10300 International_Tables_for_Crystallography_Vol.C(1991)_Tables_6.1.1.4_and_6.1.1.5
o-2 4.75800 7.83100 3.63700 30.05000 0.00000 0.00000 0.00000 0.00000 1.59400 0.00300 0.00400 International_Tables_for_Crystallography_Vol.C(1991)_Tables_6.1.1.4_and_6.1.1.5

loop_
_geom_angle_atom_site_label_1
_geom_angle_atom_site_label_2
_geom_angle_atom_site_label_3
_geom_angle_site_symmetry_1
_geom_angle_site_symmetry_2
_geom_angle_site_symmetry_3
_geom_angle
_geom_angle_publ_flag
? ? ? ? ? ? ? ?

loop_
_geom_bond_atom_site_label_1
_geom_bond_atom_site_label_2
_geom_bond_site_symmetry_1
_geom_bond_site_symmetry_2
_geom_bond_distance
_geom_bond_publ_flag
? ? ? ? ? ?

loop_
_geom_contact_atom_site_label_1
_geom_contact_atom_site_label_2
_geom_contact_distance
_geom_contact_site_symmetry_1
_geom_contact_site_symmetry_2
_geom_contact_publ_flag
? ? ? ? ? ?

loop_
_geom_hbond_atom_site_label_D
_geom_hbond_atom_site_label_H
_geom_hbond_atom_site_label_A
_geom_hbond_site_symmetry_D
_geom_hbond_site_symmetry_H
_geom_hbond_site_symmetry_A
_geom_hbond_distance_DH
_geom_hbond_distance_HA
_geom_hbond_distance_DA
_geom_hbond_angle_DHA
_geom_hbond_publ_flag
? ? ? ? ? ? ? ? ? ? ?

loop_
_geom_torsion_atom_site_label_1
_geom_torsion_atom_site_label_2
_geom_torsion_atom_site_label_3
_geom_torsion_atom_site_label_4
_geom_torsion_site_symmetry_1
_geom_torsion_site_symmetry_2
_geom_torsion_site_symmetry_3
_geom_torsion_site_symmetry_4
_geom_torsion
_geom_torsion_publ_flag
? ? ? ? ? ? ? ? ? ?
